data_1552682
loop_
_publ_author_name
'Wong, Soon-Kit'
'Wong, Suet-Pick'
'Sim, Kae-Shin'
'Lim, Siew-Huah'
'Low, Yun-Yee'
'Kam, Toh-Seok'

_publ_section_title
;
 A Cytotoxic Indole Characterized by Incorporation of a Unique
 Carbon-Nitrogen Skeleton and Two Pentacyclic Corynanthean Alkaloids
 Incorporating a Substituted Tetrahydrofuranone Ring from <i>Kopsia
 arborea</i>.
;
_journal_issue 7
_journal_name_full 'Journal of natural products'
_journal_page_first 1902
_journal_page_last 1907
_journal_paper_doi 10.1021/acs.jnatprod.9b00255
_journal_volume 82
_journal_year 2019
_chemical_absolute_configuration unk
_chemical_formula_moiety 'C19 H20 N2'
_chemical_formula_sum 'C19 H20 N2'
_chemical_formula_weight 276.37
_chemical_name_common Arbophyllidine
_chemical_temperature_decomposition_gt 503
_space_group_crystal_system triclinic
_space_group_IT_number 1
_space_group_name_Hall 'P 1'
_space_group_name_H-M_alt 'P 1'
_atom_sites_solution_hydrogens mixed
_audit_creation_method SHELXL-2018/1
_cell_angle_alpha 109.428(6)
_cell_angle_beta 94.781(4)
_cell_angle_gamma 113.321(5)
_cell_formula_units_Z 1
_cell_length_a 6.5325(3)
_cell_length_b 7.8576(5)
_cell_length_c 8.6225(5)
_cell_measurement_reflns_used 1825
_cell_measurement_temperature 100.2(9)
_cell_measurement_theta_max 29.5820
_cell_measurement_theta_min 3.4800
_cell_volume 371.29(5)
_computing_cell_refinement
;
CrysAlisPro, Agilent Technologies,
Version 1.171.36.28 (release 01-02-2013 CrysAlis171 .NET)
(compiled Feb  1 2013,16:14:44)
;
_computing_data_collection
;
CrysAlisPro, Agilent Technologies,
Version 1.171.36.28 (release 01-02-2013 CrysAlis171 .NET)
(compiled Feb  1 2013,16:14:44)
;
_computing_data_reduction
;
CrysAlisPro, Agilent Technologies,
Version 1.171.36.28 (release 01-02-2013 CrysAlis171 .NET)
(compiled Feb  1 2013,16:14:44)
;
_computing_molecular_graphics 'X-SEED (Barbour, 2001)'
_computing_publication_material 'enCIFer (Allen et al., 2004)'
_computing_structure_refinement 'SHELXL-2018/1 (Sheldrick, 2018)'
_computing_structure_solution 'SHELXT 2014/5 (Sheldrick, 2014)'
_diffrn_ambient_temperature 100.2(9)
_diffrn_detector_area_resol_mean 10.4041
_diffrn_measured_fraction_theta_full 0.998
_diffrn_measured_fraction_theta_max 0.881
_diffrn_measurement_details
;
#__ type_ start__ end____ width___ exp.time_
  1 omega  -15.00   92.00   0.5000   25.0000
omega____ theta____ kappa____ phi______ frames
    -       13.8089   77.0000   90.0000 214

#__ type_ start__ end____ width___ exp.time_
  2 omega  -20.00   56.00   0.5000   25.0000
omega____ theta____ kappa____ phi______ frames
    -       13.8089  -99.0000  -30.0000 152

#__ type_ start__ end____ width___ exp.time_
  3 omega  -81.00  -49.00   0.5000   25.0000
omega____ theta____ kappa____ phi______ frames
    -      -13.9651  -19.0000  -90.0000 64

#__ type_ start__ end____ width___ exp.time_
  4 omega  -16.00   10.00   0.5000   25.0000
omega____ theta____ kappa____ phi______ frames
    -      -13.9651  -19.0000  -90.0000 52

#__ type_ start__ end____ width___ exp.time_
  5 omega  -44.00   56.00   0.5000   25.0000
omega____ theta____ kappa____ phi______ frames
    -      -13.9651   57.0000 -150.0000 200

;
_diffrn_measurement_device_type 'SuperNova, Dual, Cu at zero, Atlas'
_diffrn_measurement_method '\w scan'
_diffrn_radiation_type MoK\a
_diffrn_radiation_wavelength 0.71073
_diffrn_reflns_av_R_equivalents 0.0200
_diffrn_reflns_av_unetI/netI 0.0409
_diffrn_reflns_Laue_measured_fraction_full 0.998
_diffrn_reflns_Laue_measured_fraction_max 0.881
_diffrn_reflns_limit_h_max 9
_diffrn_reflns_limit_h_min -7
_diffrn_reflns_limit_k_max 9
_diffrn_reflns_limit_k_min -10
_diffrn_reflns_limit_l_max 11
_diffrn_reflns_limit_l_min -12
_diffrn_reflns_number 3477
_diffrn_reflns_point_group_measured_fraction_full 0.720
_diffrn_reflns_point_group_measured_fraction_max 0.588
_diffrn_reflns_theta_full 25.000
_diffrn_reflns_theta_max 30.076
_diffrn_reflns_theta_min 3.080
_diffrn_source 'SuperNova (Mo) X-ray Source'
_exptl_absorpt_coefficient_mu 0.073
_exptl_absorpt_correction_T_max 1.00000
_exptl_absorpt_correction_T_min 0.70195
_exptl_absorpt_correction_type multi-scan
_exptl_absorpt_process_details
;
CrysAlisPro, Agilent Technologies,
Version 1.171.36.28 (release 01-02-2013 CrysAlis171 .NET)
(compiled Feb  1 2013,16:14:44)
Empirical absorption correction using spherical harmonics,
 implemented in SCALE3 ABSPACK scaling algorithm.
;
_exptl_crystal_colour colorless
_exptl_crystal_density_diffrn 1.236
_exptl_crystal_description block
_exptl_crystal_F_000 148
_exptl_crystal_size_max 0.2
_exptl_crystal_size_mid 0.12
_exptl_crystal_size_min 0.10
_refine_diff_density_max 0.278
_refine_diff_density_min -0.252
_refine_diff_density_rms 0.049
_refine_ls_abs_structure_details
;
 Flack x determined using 576 quotients [(I+)-(I-)]/[(I+)+(I-)]
 (Parsons, Flack and Wagner, Acta Cryst. B69 (2013) 249-259).
;
_refine_ls_abs_structure_Flack -4.4(10)
_refine_ls_extinction_method none
_refine_ls_goodness_of_fit_ref 1.058
_refine_ls_hydrogen_treatment mixed
_refine_ls_matrix_type full
_refine_ls_number_parameters 195
_refine_ls_number_reflns 2558
_refine_ls_number_restraints 3
_refine_ls_restrained_S_all 1.057
_refine_ls_R_factor_all 0.0471
_refine_ls_R_factor_gt 0.0427
_refine_ls_shift/su_max <0.001
_refine_ls_shift/su_mean <0.001
_refine_ls_structure_factor_coef Fsqd
_refine_ls_weighting_details 'w=1/[\s^2^(Fo^2^)+(0.0634P)^2^+0.0674P] where P=(Fo^2^+2Fc^2^)/3'
_refine_ls_weighting_scheme calc
_refine_ls_wR_factor_gt 0.1052
_refine_ls_wR_factor_ref 0.1102
_reflns_Friedel_coverage 0.335
_reflns_Friedel_fraction_full 0.442
_reflns_Friedel_fraction_max 0.295
_reflns_number_gt 2409
_reflns_number_total 2558
_reflns_threshold_expression 'I > 2\s(I)'
_cod_data_source_file np9b00255_si_002.cif
_cod_data_source_block Arbophyllidine
_cod_depositor_comments
;
The following automatic conversions were performed:

data name '_chemical_melting_point' was changed to
'_chemical_temperature_decomposition_gt' since the value was
specified as 'more than' ('>') a certain temperature. The value '>503
K dec' was changed to '503' -- it should be numeric and without a
unit designator.

Automatic conversion script
Id: cif_fix_values 6909 2019-04-08 15:41:33Z antanas 
;
_cod_original_cell_volume 371.29(4)
_cod_database_code 1552682
_shelx_shelxl_version_number 2018/1
_shelx_space_group_comment
;
The symmetry employed for this shelxl refinement is uniquely defined
by the following loop, which should always be used as a source of
symmetry information in preference to the above space-group names.
They are only intended as comments.
;

loop_
_space_group_symop_operation_xyz
'x, y, z'

loop_
_atom_site_label
_atom_site_type_symbol
_atom_site_fract_x
_atom_site_fract_y
_atom_site_fract_z
_atom_site_U_iso_or_equiv
_atom_site_adp_type
_atom_site_occupancy
_atom_site_site_symmetry_order
_atom_site_calc_flag
_atom_site_refinement_flags_posn
_atom_site_refinement_flags_adp
C2 C 0.5953(4) 0.5749(4) 0.4483(3) 0.0154(5) Uani 1 1 d . .
C21 C 0.2275(4) 0.1980(4) 0.6869(3) 0.0184(5) Uani 1 1 d . .
H21A H 0.294039 0.102882 0.645747 0.022 Uiso 1 1 calc R U
H21B H 0.166468 0.180808 0.784867 0.022 Uiso 1 1 calc R U
C5 C 0.1782(4) 0.2820(4) 0.4589(3) 0.0151(5) Uani 1 1 d . .
H5 H 0.071645 0.296249 0.379474 0.018 Uiso 1 1 calc R U
C6 C 0.3290(4) 0.2021(4) 0.3624(3) 0.0175(5) Uani 1 1 d . .
H6A H 0.384321 0.133589 0.421035 0.021 Uiso 1 1 calc R U
H6B H 0.238051 0.102438 0.246221 0.021 Uiso 1 1 calc R U
C7 C 0.5311(4) 0.3758(4) 0.3537(3) 0.0158(5) Uani 1 1 d . .
C8 C 0.6923(4) 0.3679(4) 0.2523(3) 0.0170(5) Uani 1 1 d . .
C9 C 0.7185(4) 0.2102(4) 0.1328(3) 0.0176(5) Uani 1 1 d . .
H9 H 0.609013 0.073436 0.100097 0.021 Uiso 1 1 calc R U
C10 C 0.9073(4) 0.2580(4) 0.0636(3) 0.0204(5) Uani 1 1 d . .
H10 H 0.926294 0.152572 -0.017649 0.024 Uiso 1 1 calc R U
C11 C 1.0707(4) 0.4593(4) 0.1114(3) 0.0201(5) Uani 1 1 d . .
H11 H 1.200095 0.487664 0.063749 0.024 Uiso 1 1 calc R U
C12 C 1.0466(4) 0.6181(4) 0.2274(3) 0.0183(5) Uani 1 1 d . .
H12 H 1.157166 0.754423 0.259423 0.022 Uiso 1 1 calc R U
C13 C 0.8549(4) 0.5709(4) 0.2951(3) 0.0157(5) Uani 1 1 d . .
C3 C -0.0696(4) 0.2900(4) 0.6301(3) 0.0192(5) Uani 1 1 d . .
H3A H -0.110052 0.269744 0.732915 0.023 Uiso 1 1 calc R U
H3B H -0.211723 0.254953 0.549916 0.023 Uiso 1 1 calc R U
C14 C 0.1096(4) 0.5139(4) 0.6780(3) 0.0181(5) Uani 1 1 d . .
H14B H 0.050619 0.579326 0.618008 0.022 Uiso 1 1 calc R U
H14A H 0.152425 0.594298 0.801882 0.022 Uiso 1 1 calc R U
C22 C 0.5042(4) 0.8388(4) 0.6290(3) 0.0216(5) Uani 1 1 d . .
H22B H 0.604002 0.933575 0.590852 0.026 Uiso 1 1 calc R U
H22A H 0.422954 0.878804 0.708825 0.026 Uiso 1 1 calc R U
C17 C 0.4781(4) 0.6499(4) 0.5707(3) 0.0162(5) Uani 1 1 d . .
C18 C 0.7724(4) 0.7267(4) 0.9351(4) 0.0240(6) Uani 1 1 d . .
H18A H 0.742267 0.791434 0.862468 0.036 Uiso 1 1 calc R U
H18B H 0.925070 0.732201 0.936527 0.036 Uiso 1 1 calc R U
H18C H 0.766765 0.797890 1.050815 0.036 Uiso 1 1 calc R U
C19 C 0.5929(4) 0.5097(4) 0.8669(3) 0.0201(5) Uani 1 1 d . .
H19 H 0.613501 0.430147 0.923266 0.024 Uiso 1 1 calc R U
C20 C 0.4091(4) 0.4162(3) 0.7374(3) 0.0157(5) Uani 1 1 d . .
C15 C 0.3139(4) 0.4868(3) 0.6163(3) 0.0147(5) Uani 1 1 d . .
N1 N 0.7916(4) 0.6958(3) 0.4129(3) 0.0174(4) Uani 1 1 d . .
N4 N 0.0423(3) 0.1611(3) 0.5492(2) 0.0169(4) Uani 1 1 d . .
H1 H 0.853(5) 0.823(5) 0.445(4) 0.022(8) Uiso 1 1 d . .

loop_
_atom_site_aniso_label
_atom_site_aniso_U_11
_atom_site_aniso_U_22
_atom_site_aniso_U_33
_atom_site_aniso_U_23
_atom_site_aniso_U_13
_atom_site_aniso_U_12
C2 0.0151(11) 0.0160(11) 0.0151(11) 0.0071(9) 0.0039(9) 0.0062(9)
C21 0.0214(11) 0.0173(11) 0.0187(11) 0.0097(9) 0.0062(9) 0.0085(9)
C5 0.0136(11) 0.0147(11) 0.0154(11) 0.0059(9) 0.0050(9) 0.0047(9)
C6 0.0172(11) 0.0135(11) 0.0181(11) 0.0047(9) 0.0063(9) 0.0044(9)
C7 0.0173(11) 0.0172(11) 0.0143(11) 0.0072(9) 0.0043(9) 0.0082(9)
C8 0.0189(12) 0.0189(12) 0.0130(11) 0.0061(9) 0.0041(9) 0.0083(9)
C9 0.0217(12) 0.0140(11) 0.0152(11) 0.0044(9) 0.0046(9) 0.0075(9)
C10 0.0275(13) 0.0194(12) 0.0152(11) 0.0063(9) 0.0085(10) 0.0114(10)
C11 0.0219(12) 0.0242(13) 0.0160(11) 0.0090(10) 0.0090(9) 0.0103(10)
C12 0.0179(12) 0.0180(12) 0.0174(11) 0.0084(10) 0.0045(9) 0.0054(10)
C13 0.0168(11) 0.0163(12) 0.0135(11) 0.0065(9) 0.0029(9) 0.0066(9)
C3 0.0162(11) 0.0182(12) 0.0242(12) 0.0088(10) 0.0083(10) 0.0078(9)
C14 0.0191(11) 0.0178(12) 0.0215(12) 0.0094(10) 0.0089(10) 0.0102(10)
C22 0.0241(12) 0.0196(12) 0.0249(13) 0.0113(10) 0.0124(10) 0.0103(10)
C17 0.0156(11) 0.0178(12) 0.0159(11) 0.0078(9) 0.0044(9) 0.0072(9)
C18 0.0235(12) 0.0211(12) 0.0217(13) 0.0051(10) -0.0017(10) 0.0088(10)
C19 0.0243(12) 0.0225(13) 0.0191(12) 0.0096(10) 0.0074(10) 0.0144(10)
C20 0.0182(10) 0.0146(11) 0.0169(11) 0.0066(9) 0.0079(9) 0.0089(9)
C15 0.0163(11) 0.0125(10) 0.0160(11) 0.0052(9) 0.0055(9) 0.0073(9)
N1 0.0198(10) 0.0152(11) 0.0182(10) 0.0074(9) 0.0078(8) 0.0075(8)
N4 0.0174(9) 0.0161(10) 0.0180(10) 0.0085(8) 0.0063(8) 0.0065(8)

loop_
_atom_type_symbol
_atom_type_description
_atom_type_scat_dispersion_real
_atom_type_scat_dispersion_imag
_atom_type_scat_source
C C 0.0033 0.0016 'International Tables Vol C Tables 4.2.6.8 and 6.1.1.4'
H H 0.0000 0.0000 'International Tables Vol C Tables 4.2.6.8 and 6.1.1.4'
N N 0.0061 0.0033 'International Tables Vol C Tables 4.2.6.8 and 6.1.1.4'

loop_
_geom_angle_atom_site_label_1
_geom_angle_atom_site_label_2
_geom_angle_atom_site_label_3
_geom_angle
C7 C2 N1 109.9(2)
C7 C2 C17 125.1(2)
N1 C2 C17 125.0(2)
N4 C21 C20 105.58(18)
N4 C21 H21A 110.6
C20 C21 H21A 110.6
N4 C21 H21B 110.6
C20 C21 H21B 110.6
H21A C21 H21B 108.8
N4 C5 C6 116.0(2)
N4 C5 C15 97.54(17)
C6 C5 C15 114.64(18)
N4 C5 H5 109.3
C6 C5 H5 109.3
C15 C5 H5 109.3
C7 C6 C5 109.3(2)
C7 C6 H6A 109.8
C5 C6 H6A 109.8
C7 C6 H6B 109.8
C5 C6 H6B 109.8
H6A C6 H6B 108.3
C2 C7 C8 107.3(2)
C2 C7 C6 124.5(2)
C8 C7 C6 128.2(2)
C9 C8 C13 119.4(2)
C9 C8 C7 134.2(2)
C13 C8 C7 106.4(2)
C10 C9 C8 118.7(2)
C10 C9 H9 120.6
C8 C9 H9 120.6
C9 C10 C11 121.2(2)
C9 C10 H10 119.4
C11 C10 H10 119.4
C12 C11 C10 121.1(2)
C12 C11 H11 119.4
C10 C11 H11 119.4
C11 C12 C13 117.9(2)
C11 C12 H12 121.1
C13 C12 H12 121.1
N1 C13 C12 130.0(2)
N1 C13 C8 108.3(2)
C12 C13 C8 121.6(2)
N4 C3 C14 106.45(18)
N4 C3 H3A 110.4
C14 C3 H3A 110.4
N4 C3 H3B 110.4
C14 C3 H3B 110.4
H3A C3 H3B 108.6
C15 C14 C3 101.57(19)
C15 C14 H14B 111.5
C3 C14 H14B 111.5
C15 C14 H14A 111.5
C3 C14 H14A 111.5
H14B C14 H14A 109.3
C17 C22 H22B 120.0
C17 C22 H22A 120.0
H22B C22 H22A 120.0
C22 C17 C2 123.9(2)
C22 C17 C15 123.7(2)
C2 C17 C15 112.3(2)
C19 C18 H18A 109.5
C19 C18 H18B 109.5
H18A C18 H18B 109.5
C19 C18 H18C 109.5
H18A C18 H18C 109.5
H18B C18 H18C 109.5
C20 C19 C18 127.7(2)
C20 C19 H19 116.2
C18 C19 H19 116.2
C19 C20 C15 132.8(2)
C19 C20 C21 123.2(2)
C15 C20 C21 103.87(18)
C17 C15 C20 119.3(2)
C17 C15 C14 117.5(2)
C20 C15 C14 105.41(19)
C17 C15 C5 112.20(19)
C20 C15 C5 100.10(19)
C14 C15 C5 99.26(18)
C13 N1 C2 108.0(2)
C13 N1 H1 124(2)
C2 N1 H1 127(2)
C21 N4 C5 101.44(17)
C21 N4 C3 106.37(18)
C5 N4 C3 99.47(18)

loop_
_geom_bond_atom_site_label_1
_geom_bond_atom_site_label_2
_geom_bond_distance
C2 C7 1.365(3)
C2 N1 1.391(3)
C2 C17 1.458(3)
C21 N4 1.487(3)
C21 C20 1.531(3)
C21 H21A 0.9900
C21 H21B 0.9900
C5 N4 1.495(3)
C5 C6 1.529(3)
C5 C15 1.560(3)
C5 H5 1.0000
C6 C7 1.507(3)
C6 H6A 0.9900
C6 H6B 0.9900
C7 C8 1.431(3)
C8 C9 1.405(3)
C8 C13 1.418(3)
C9 C10 1.387(3)
C9 H9 0.9500
C10 C11 1.403(4)
C10 H10 0.9500
C11 C12 1.390(4)
C11 H11 0.9500
C12 C13 1.395(3)
C12 H12 0.9500
C13 N1 1.376(3)
C3 N4 1.499(3)
C3 C14 1.563(3)
C3 H3A 0.9900
C3 H3B 0.9900
C14 C15 1.542(3)
C14 H14B 0.9900
C14 H14A 0.9900
C22 C17 1.332(3)
C22 H22B 0.9500
C22 H22A 0.9500
C17 C15 1.505(3)
C18 C19 1.505(4)
C18 H18A 0.9800
C18 H18B 0.9800
C18 H18C 0.9800
C19 C20 1.327(3)
C19 H19 0.9500
C20 C15 1.528(3)
N1 H1 0.85(3)

loop_
_geom_torsion_atom_site_label_1
_geom_torsion_atom_site_label_2
_geom_torsion_atom_site_label_3
_geom_torsion_atom_site_label_4
_geom_torsion
N4 C5 C6 C7 -152.37(19)
C15 C5 C6 C7 -39.8(3)
N1 C2 C7 C8 -0.3(3)
C17 C2 C7 C8 -179.3(2)
N1 C2 C7 C6 178.5(2)
C17 C2 C7 C6 -0.5(4)
C5 C6 C7 C2 13.2(3)
C5 C6 C7 C8 -168.3(2)
C2 C7 C8 C9 179.5(3)
C6 C7 C8 C9 0.8(4)
C2 C7 C8 C13 1.2(2)
C6 C7 C8 C13 -177.5(2)
C13 C8 C9 C10 1.8(3)
C7 C8 C9 C10 -176.3(3)
C8 C9 C10 C11 0.3(3)
C9 C10 C11 C12 -1.3(4)
C10 C11 C12 C13 0.2(4)
C11 C12 C13 N1 178.6(2)
C11 C12 C13 C8 2.0(3)
C9 C8 C13 N1 179.8(2)
C7 C8 C13 N1 -1.6(2)
C9 C8 C13 C12 -3.0(3)
C7 C8 C13 C12 175.6(2)
N4 C3 C14 C15 -0.1(2)
C7 C2 C17 C22 -162.1(3)
N1 C2 C17 C22 19.0(4)
C7 C2 C17 C15 14.6(3)
N1 C2 C17 C15 -164.2(2)
C18 C19 C20 C15 -0.4(5)
C18 C19 C20 C21 -175.3(2)
N4 C21 C20 C19 174.3(2)
N4 C21 C20 C15 -1.9(2)
C22 C17 C15 C20 -107.0(3)
C2 C17 C15 C20 76.2(3)
C22 C17 C15 C14 22.4(3)
C2 C17 C15 C14 -154.3(2)
C22 C17 C15 C5 136.5(2)
C2 C17 C15 C5 -40.3(3)
C19 C20 C15 C17 31.4(4)
C21 C20 C15 C17 -153.0(2)
C19 C20 C15 C14 -103.3(3)
C21 C20 C15 C14 72.4(2)
C19 C20 C15 C5 154.1(3)
C21 C20 C15 C5 -30.3(2)
C3 C14 C15 C17 154.5(2)
C3 C14 C15 C20 -69.8(2)
C3 C14 C15 C5 33.5(2)
N4 C5 C15 C17 179.03(18)
C6 C5 C15 C17 55.8(3)
N4 C5 C15 C20 51.46(19)
C6 C5 C15 C20 -71.7(2)
N4 C5 C15 C14 -56.1(2)
C6 C5 C15 C14 -179.3(2)
C12 C13 N1 C2 -175.5(2)
C8 C13 N1 C2 1.5(3)
C7 C2 N1 C13 -0.8(3)
C17 C2 N1 C13 178.2(2)
C20 C21 N4 C5 35.1(2)
C20 C21 N4 C3 -68.4(2)
C6 C5 N4 C21 68.9(2)
C15 C5 N4 C21 -53.3(2)
C6 C5 N4 C3 177.86(19)
C15 C5 N4 C3 55.68(19)
C14 C3 N4 C21 70.0(2)
C14 C3 N4 C5 -35.0(2)
